data_2007588
loop_
_publ_author_name
'Bryan, Jeffrey C.'
'Burnett, Michael N.'
'Gakh, Andrei A.'

_publ_section_title
;
 Tetrabutylammonium and Caesium Salts of Trinitromethane
;
_journal_issue 9
_journal_name_full 'Acta Crystallographica Section C'
_journal_page_first 1229
_journal_page_last 1233
_journal_paper_doi 10.1107/S0108270198004491
_journal_volume 54
_journal_year 1998
_chemical_formula_moiety 'C16 H36 N 1+, C N3 O6 1-'
_chemical_formula_sum 'C17 H36 N4 O6'
_chemical_formula_weight 392.50
_chemical_melting_point 361
_chemical_name_common
;
tetra-n-butylammonium trinitromethane
;
_chemical_name_systematic
;
 tetra-n-butylammonium trinitromethanide
;
_space_group_IT_number 61
_symmetry_cell_setting orthorhombic
_symmetry_space_group_name_Hall '-P 2ac 2ab'
_symmetry_space_group_name_H-M 'P b c a'
_atom_type_scat_source
;International Tables for Crystallography (1992, Vol C,
 Tables 4.2.6.8 and 6.1.1.4)
;
_cell_angle_alpha 90
_cell_angle_beta 90
_cell_angle_gamma 90
_cell_formula_units_Z 8
_cell_length_a 16.923(2)
_cell_length_b 14.783(2)
_cell_length_c 17.6634(13)
_cell_measurement_reflns_used 25
_cell_measurement_temperature 163(2)
_cell_measurement_theta_max 12.5
_cell_measurement_theta_min 10.4
_cell_volume 4418.9(9)
_computing_cell_refinement CAD-4-PC
_computing_data_collection 'CAD-4-PC (Enraf-Nonius, 1993)'
_computing_data_reduction 'XCAD4 (Harms, 1995)'
_computing_molecular_graphics 'SHELXTL (Siemens, 1995)'
_computing_publication_material 'PLATON (Spek, 1997)'
_computing_structure_refinement 'SHELXL93 (Sheldrick, 1993)'
_computing_structure_solution 'SHELXS86 (Sheldrick, 1985)'
_diffrn_ambient_temperature 163(2)
_diffrn_measurement_device_type 'Enraf-Nonius CAD-4'
_diffrn_measurement_method '\w scans'
_diffrn_radiation_monochromator graphite
_diffrn_radiation_source 'fine-focus sealed tube'
_diffrn_radiation_type 'Mo K\a'
_diffrn_radiation_wavelength 0.71073
_diffrn_reflns_av_R_equivalents 0.040
_diffrn_reflns_av_sigmaI/netI 0.079
_diffrn_reflns_limit_h_max 18
_diffrn_reflns_limit_h_min -20
_diffrn_reflns_limit_k_max 16
_diffrn_reflns_limit_k_min -17
_diffrn_reflns_limit_l_max 20
_diffrn_reflns_limit_l_min 0
_diffrn_reflns_number 4163
_diffrn_reflns_reduction_process
;
 ?
;
_diffrn_reflns_theta_max 25
_diffrn_reflns_theta_min 2
_diffrn_standards_decay_% 5
_diffrn_standards_interval_time 120
_diffrn_standards_number 3
_exptl_absorpt_coefficient_mu 0.09
_exptl_absorpt_correction_type none
_exptl_crystal_colour yellow
_exptl_crystal_density_diffrn 1.180
_exptl_crystal_density_meas ?
_exptl_crystal_description prism
_exptl_crystal_F_000 1712
_exptl_crystal_size_max 0.50
_exptl_crystal_size_mid 0.31
_exptl_crystal_size_min 0.30
_refine_diff_density_max 0.18
_refine_diff_density_min -0.17
_refine_ls_extinction_method none
_refine_ls_goodness_of_fit_all 1.03
_refine_ls_goodness_of_fit_obs 1.13
_refine_ls_hydrogen_treatment 'H atoms: see text'
_refine_ls_matrix_type full
_refine_ls_number_parameters 410
_refine_ls_number_reflns 3062
_refine_ls_number_restraints 798
_refine_ls_restrained_S_all 0.912
_refine_ls_restrained_S_obs 0.910
_refine_ls_R_factor_all 0.043
_refine_ls_R_factor_gt 0.043
_refine_ls_shift/esd_mean 0.003
_refine_ls_shift/su_max 0.034
_refine_ls_structure_factor_coef Fsqd
_refine_ls_weighting_details 'w = 1/[\s^2^(Fo^2^)+(0.0445P)^2^+1.7410P] where P=(Fo^2^+2Fc^2^)/3'
_refine_ls_weighting_scheme calc
_refine_ls_wR_factor_all 0.127
_refine_ls_wR_factor_ref 0.127
_reflns_number_gt 1742
_reflns_number_total 3062
_reflns_threshold_expression I>2\s(I)
_cod_data_source_file br1207.cif
_cod_data_source_block tnm
_cod_depositor_comments
;
 Marking atoms 'O1', 'O2', 'O3', 'O4', 'O5', 'O6', 'N1', 'N2', 'N3' and
 'O1A', 'O2A', 'O3A', 'O4A', 'O5A', 'O6A', 'N1A', 'N2A', 'N3A' and
 'O1B', 'O2B', 'O3B', 'O4B', 'O5B', 'O6B', 'N1B', 'N2B', 'N3B' as belonging
 to disorder sites '1', '2' and '3' respectively after consulting the original
 publication.

 Antanas Vaitkus,
 2017-09-06

The following automatic conversions were performed:
'_symmetry_cell_setting' value 'Orthorhombic' changed to 'orthorhombic'
according to '/home/saulius/struct/CIF-dictionaries/cif_core.dic'
dictionary named 'cif_core.dic' version 2.4.1 from 2010-06-29.

Automatic conversion script
Id: cif_fix_enum 1527 2010-12-29 10:47:43Z saulius 

The following automatic conversions were performed:

'_symmetry_cell_setting' value 'Orthorhombic' changed to
'orthorhombic' according to
/home/saulius/struct/CIF-dictionaries/cif_core.dic dictionary named
'cif_core.dic' version 2.4.1 from 2010-06-29.

Automatic conversion script
Id: cif_fix_values 1715 2011-07-08 13:25:40Z adriana 

The following automatic conversions were performed:

'_exptl_crystal_density_meas' value 'not measured' was changed to '?'
- the value is perceived as not measured.

Automatic conversion script
Id: cif_fix_values 3008 2015-01-20 13:52:24Z robertas 
;
_cod_original_formula_sum 'C16 H36 N, C N3 O6'
_cod_database_code 2007588

loop_
_symmetry_equiv_pos_as_xyz
x,y,z
1/2-x,1/2+y,z
x,1/2-y,1/2+z
1/2-x,-y,1/2+z
-x,-y,-z
1/2+x,1/2-y,-z
-x,1/2+y,1/2-z
1/2+x,y,1/2-z

loop_
_atom_site_aniso_label
_atom_site_aniso_U_11
_atom_site_aniso_U_22
_atom_site_aniso_U_33
_atom_site_aniso_U_12
_atom_site_aniso_U_13
_atom_site_aniso_U_23
N4 .0228(12) .0269(12) .0281(13) .0001(9) .0006(10) -.0002(10)
C1 .035(2) .026(2) .032(2) -.0028(12) -.0003(13) .0064(12)
C2 .046(2) .033(2) .036(2) .0021(14) -.0036(15) -.0016(13)
C3 .059(2) .033(2) .060(2) .0042(15) .005(2) .002(2)
C4 .113(3) .042(2) .070(2) .016(2) -.002(2) -.003(2)
C5 .0224(14) .0328(15) .031(2) .0018(12) .0045(13) -.0012(13)
C6 .030(2) .042(2) .032(2) .0034(13) .0022(13) -.0028(13)
C7 .043(2) .058(2) .037(2) .009(2) .005(2) -.005(2)
C8 .068(2) .060(2) .038(2) .008(2) .008(2) -.013(2)
C9 .030(2) .032(2) .0239(15) -.0014(12) .0018(12) .0038(12)
C10 .031(2) .037(2) .028(2) -.0073(12) -.0033(12) .0033(13)
C11 .038(2) .040(2) .0331(15) -.0096(14) -.0070(15) .0042(14)
C12 .051(2) .061(2) .040(2) -.015(2) -.014(2) .003(2)
C13 .0189(14) .033(2) .032(2) .0028(12) .0009(12) .0003(13)
C14 .0250(15) .031(2) .036(2) .0022(12) .0011(13) .0003(13)
C15 .026(2) .033(2) .034(2) .0003(12) -.0010(13) -.0028(13)
C16 .027(2) .040(2) .045(2) -.0044(13) -.0031(14) .0032(14)
O1 .081(18) .084(16) .036(4) .041(14) -.004(5) .003(6)
O2 .057(14) .058(11) .083(9) .031(12) .009(6) -.025(7)
O3 .041(6) .034(7) .081(15) -.003(5) -.001(8) -.025(8)
O4 .027(6) .076(15) .039(6) .003(7) .005(6) .000(6)
O5 .051(12) .053(8) .026(8) .004(7) -.003(6) -.004(9)
O6 .034(4) .051(8) .044(12) .004(4) .014(7) .015(9)
N1 .039(8) .044(7) .038(4) .010(6) -.004(4) -.005(4)
N2 .033(7) .040(10) .034(7) .009(5) -.013(6) .007(7)
N3 .024(7) .044(6) .024(8) .006(5) -.002(5) .018(7)
C17 .031(2) .040(2) .0279(14) .0017(13) -.0008(12) -.0038(13)
O1A .044(11) .077(13) .045(8) .007(9) -.025(9) -.012(8)
O2A .056(15) .059(12) .048(10) .010(10) -.025(11) -.027(8)
O3A .036(7) .027(11) .08(2) -.003(6) .011(10) -.017(12)
O4A .061(15) .09(2) .023(6) .006(10) -.001(7) -.004(7)
O5A .054(16) .045(8) .015(11) -.009(8) -.003(9) -.002(11)
O6A .044(7) .042(8) .064(15) .002(5) .028(10) -.011(10)
N1A .027(9) .049(9) .036(6) -.001(7) -.005(6) -.007(6)
N2A .019(8) .048(11) .040(10) .009(6) -.006(8) -.005(9)
N3A .052(10) .009(7) .012(9) .010(6) -.001(7) -.002(7)
O1B .15(2) .061(14) .041(8) .027(13) .026(11) .008(8)
O2B .043(13) .102(18) .032(8) .043(14) -.007(8) -.009(9)
O3B .044(11) .081(11) .082(16) .004(8) -.026(12) -.042(12)
O4B .064(12) .070(19) .050(11) -.006(11) .013(11) .012(12)
O5B .09(2) .068(13) .032(8) .010(14) .009(9) -.014(8)
O6B .056(10) .049(11) .042(18) -.022(8) -.010(11) .032(14)
N1B .054(12) .070(12) .033(7) .022(9) .005(7) -.006(6)
N2B .046(11) .040(12) .040(9) -.001(8) .002(8) -.012(9)
N3B .032(12) .033(10) .032(11) .002(8) .002(8) .008(10)

loop_
_atom_site_label
_atom_site_fract_x
_atom_site_fract_y
_atom_site_fract_z
_atom_site_U_iso_or_equiv
_atom_site_thermal_displace_type
_atom_site_occupancy
_atom_site_disorder_group
N4 .12008(11) .69682(13) .35435(11) .0259(7) Uani 1.000 .
C1 .1287(2) .7962(2) .33382(14) .0310(12) Uani 1.000 .
C2 .0902(2) .8638(2) .38671(15) .0383(12) Uani 1.000 .
C3 .0969(2) .9580(2) .3548(2) .0507(12) Uani 1.000 .
C4 .0694(2) 1.0314(2) .4052(2) .0750(14) Uani 1.000 .
C5 .17117(14) .6416(2) .30084(14) .0287(10) Uani 1.000 .
C6 .14387(15) .6373(2) .21906(14) .0347(12) Uani 1.000 .
C7 .2056(2) .5895(2) .1718(2) .0460(12) Uani 1.000 .
C8 .1806(2) .5772(2) .0897(2) .0553(12) Uani 1.000 .
C9 .14720(14) .6785(2) .43531(13) .0286(11) Uani 1.000 .
C10 .23080(14) .7075(2) .45453(14) .0320(12) Uani 1.000 .
C11 .2503(2) .6767(2) .53450(14) .0370(11) Uani 1.000 .
C12 .3328(2) .7044(2) .5591(2) .0507(12) Uani 1.000 .
C13 .03363(14) .6713(2) .34720(14) .0280(11) Uani 1.000 .
C14 .01345(14) .5725(2) .36036(15) .0307(11) Uani 1.000 .
C15 -.07448(14) .5581(2) .34651(14) .0310(12) Uani 1.000 .
C16 -.09986(15) .4612(2) .3605(2) .0373(12) Uani 1.000 .
O1 .0752(11) .3609(12) .2465(7) .067(8) Uani .520 1
O2 .1480(13) .2487(14) .2773(9) .066(7) Uani .520 1
O3 -.0065(9) .2471(12) .3670(8) .052(6) Uani .520 1
O4 .0192(7) .3182(9) .4736(6) .047(6) Uani .520 1
O5 .1418(8) .4293(11) .4671(5) .043(5) Uani .520 1
O6 .2009(7) .4277(10) .3554(5) .043(5) Uani .520 1
N1 .1094(9) .3146(9) .2927(5) .040(4) Uani .520 1
N2 .0329(11) .3009(15) .4068(7) .036(5) Uani .520 1
N3 .1501(10) .4004(14) .4022(7) .031(4) Uani .520 1
C17 .0991(2) .3379(2) .37205(15) .0330(11) Uani 1.000 .
O1A .056(3) .341(3) .2492(13) .055(6) Uani .260 2
O2A .132(3) .233(3) .2812(19) .054(7) Uani .260 2
O3A -.0115(17) .260(2) .3947(17) .048(8) Uani .260 2
O4A .0344(19) .350(2) .4843(12) .058(9) Uani .260 2
O5A .1636(19) .441(2) .4454(12) .038(7) Uani .260 2
O6A .2035(19) .415(2) .3277(15) .050(6) Uani .260 2
N1A .0946(17) .300(2) .2960(9) .037(5) Uani .260 2
N2A .040(2) .312(3) .4226(15) .036(6) Uani .260 2
N3A .1557(16) .4044(19) .3823(12) .024(5) Uani .260 2
O1B .1064(19) .3961(17) .2511(11) .084(9) Uani .220 3
O2B .168(2) .274(2) .2736(14) .059(8) Uani .220 3
O3B .0047(17) .244(2) .3348(14) .069(7) Uani .220 3
O4B .0096(19) .2804(19) .4558(12) .061(8) Uani .220 3
O5B .1111(17) .418(3) .4808(14) .063(8) Uani .220 3
O6B .1992(15) .437(2) .3903(12) .049(8) Uani .220 3
N1B .1261(16) .3360(17) .2933(9) .052(6) Uani .220 3
N2B .033(2) .287(3) .3893(13) .042(6) Uani .220 3
N3B .138(3) .400(4) .4184(17) .032(6) Uani .220 3
H1A .1858 .8104 .33094 .0370 Uiso 1.000 .
H1B .1063 .8051 .28257 .0370 Uiso 1.000 .
H2A .0338 .8481 .39357 .0460 Uiso 1.000 .
H2B .1162 .8613 .43685 .0460 Uiso 1.000 .
H3A .1529 .9694 .3419 .0610 Uiso 1.000 .
H3B .0661 .9608 .3072 .0610 Uiso 1.000 .
H4A .0735 1.0895 .3788 .1130 Uiso 1.000 .
H4B .1022 1.0328 .4509 .1130 Uiso 1.000 .
H4C .0142 1.0205 .4194 .1130 Uiso 1.000 .
H5A .22529 .6670 .30174 .0350 Uiso 1.000 .
H5B .17432 .5791 .32063 .0350 Uiso 1.000 .
H6A .09309 .6042 .21594 .0420 Uiso 1.000 .
H6B .13547 .6992 .19942 .0420 Uiso 1.000 .
H7A .2163 .5293 .1942 .0550 Uiso 1.000 .
H7B .2553 .6247 .1734 .0550 Uiso 1.000 .
H8A .2259 .5566 .0598 .0830 Uiso 1.000 .
H8B .1615 .6351 .0696 .0830 Uiso 1.000 .
H8C .1382 .5322 .0869 .0830 Uiso 1.000 .
H9A .11053 .7098 .47028 .0340 Uiso 1.000 .
H9B .14250 .6128 .44508 .0340 Uiso 1.000 .
H10A .23540 .7741 .45094 .0380 Uiso 1.000 .
H10B .26846 .6802 .41824 .0380 Uiso 1.000 .
H11A .2112 .7030 .57001 .0450 Uiso 1.000 .
H11B .2456 .6101 .53728 .0450 Uiso 1.000 .
H12A .3417 .6851 .6115 .0750 Uiso 1.000 .
H12B .3380 .7703 .5557 .0750 Uiso 1.000 .
H12C .3719 .6757 .5259 .0750 Uiso 1.000 .
H13A .01554 .6881 .29579 .0340 Uiso 1.000 .
H13B .00309 .7081 .38372 .0340 Uiso 1.000 .
H14A .02688 .5554 .41298 .0370 Uiso 1.000 .
H14B .04456 .5340 .32555 .0370 Uiso 1.000 .
H15A -.10494 .5987 .38019 .0370 Uiso 1.000 .
H15B -.08705 .5746 .29355 .0370 Uiso 1.000 .
H16A -.1561 .4546 .3484 .0560 Uiso 1.000 .
H16B -.0912 .4459 .4139 .0560 Uiso 1.000 .
H16C -.0688 .4205 .3285 .0560 Uiso 1.000 .

loop_
_geom_angle_atom_site_label_1
_geom_angle_atom_site_label_2
_geom_angle_atom_site_label_3
_geom_angle
_geom_angle_publ_flag
C1 N4 C5 108.4(2) yes
C1 N4 C9 111.5(2) yes
C1 N4 C13 108.3(2) yes
C5 N4 C9 108.4(2) yes
C5 N4 C13 111.3(2) yes
C9 N4 C13 108.9(2) yes
N4 C1 C2 116.7(2) yes
C1 C2 C3 110.3(2) no
C2 C3 C4 115.4(3) no
N4 C5 C6 116.2(2) no
C5 C6 C7 109.5(2) no
C6 C7 C8 112.9(3) no
N4 C9 C10 116.1(2) no
C9 C10 C11 109.0(2) no
C10 C11 C12 112.6(2) no
N4 C13 C14 116.3(2) no
C13 C14 C15 109.3(2) no
C14 C15 C16 112.5(2) no
N4 C1 H1A 108.1 no
N4 C1 H1B 108.0 no
C2 C1 H1A 108.1 no
C2 C1 H1B 108.1 no
H1A C1 H1B 107.4 no
C1 C2 H2A 109.6 no
C1 C2 H2B 109.6 no
C3 C2 H2A 109.6 no
C3 C2 H2B 109.6 no
H2A C2 H2B 108.1 no
C2 C3 H3A 108.4 no
C2 C3 H3B 108.5 no
C4 C3 H3A 108.4 no
C4 C3 H3B 108.4 no
H3A C3 H3B 107.6 no
C3 C4 H4A 109.5 no
C3 C4 H4B 109.5 no
C3 C4 H4C 109.5 no
H4A C4 H4B 109.5 no
H4A C4 H4C 109.5 no
H4B C4 H4C 109.4 no
N4 C5 H5A 108.2 no
N4 C5 H5B 108.2 no
C6 C5 H5A 108.2 no
C6 C5 H5B 108.3 no
H5A C5 H5B 107.4 no
C5 C6 H6A 109.7 no
C5 C6 H6B 109.8 no
C7 C6 H6A 109.7 no
C7 C6 H6B 109.8 no
H6A C6 H6B 108.2 no
C6 C7 H7A 109.0 no
C6 C7 H7B 109.0 no
C8 C7 H7A 108.9 no
C8 C7 H7B 109.1 no
H7A C7 H7B 107.8 no
C7 C8 H8A 109.5 no
C7 C8 H8B 109.4 no
C7 C8 H8C 109.4 no
H8A C8 H8B 109.5 no
H8A C8 H8C 109.6 no
H8B C8 H8C 109.4 no
N4 C9 H9A 108.2 no
N4 C9 H9B 108.3 no
C10 C9 H9A 108.2 no
C10 C9 H9B 108.3 no
H9A C9 H9B 107.4 no
C9 C10 H10A 109.9 no
C9 C10 H10B 109.9 no
C11 C10 H10A 109.9 no
C11 C10 H10B 109.9 no
H10A C10 H10B 108.3 no
C10 C11 H11A 109.0 no
C10 C11 H11B 109.1 no
C12 C11 H11A 109.1 no
C12 C11 H11B 109.2 no
H11A C11 H11B 107.8 no
C11 C12 H12A 109.5 no
C11 C12 H12B 109.5 no
C11 C12 H12C 109.4 no
H12A C12 H12B 109.5 no
H12A C12 H12C 109.6 no
H12B C12 H12C 109.4 no
N4 C13 H13A 108.2 no
N4 C13 H13B 108.2 no
C14 C13 H13A 108.2 no
C14 C13 H13B 108.2 no
H13A C13 H13B 107.4 no
C13 C14 H14A 109.8 no
C13 C14 H14B 109.8 no
C15 C14 H14A 109.8 no
C15 C14 H14B 109.9 no
H14A C14 H14B 108.3 no
C14 C15 H15A 109.1 no
C14 C15 H15B 109.1 no
C16 C15 H15A 109.1 no
C16 C15 H15B 109.0 no
H15A C15 H15B 107.9 no
C15 C16 H16A 109.5 no
C15 C16 H16B 109.4 no
C15 C16 H16C 109.6 no
H16A C16 H16B 109.4 no
H16A C16 H16C 109.5 no
H16B C16 H16C 109.5 no
O1 N1 O2 124.3(13) yes
O1 N1 C17 117.3(12) yes
O2 N1 C17 118.3(12) yes
O3 N2 O4 124.7(18) yes
O3 N2 C17 115.5(12) yes
O4 N2 C17 119.6(15) yes
O5 N3 O6 125.3(18) yes
O5 N3 C17 121.6(14) yes
O6 N3 C17 113.0(11) yes
N1 C17 N2 115.4(9) yes
N1 C17 N3 117.3(8) yes
N2 C17 N3 126.9(9) yes
O1A N1A O2A 123(3) no
O1A N1A C17 118(3) no
O2A N1A C17 119(2) no
O3A N2A O4A 125(3) no
O3A N2A C17 114(2) no
O4A N2A C17 120(3) no
O5A N3A O6A 124(3) no
O5A N3A C17 120(2) no
O6A N3A C17 115(2) no
N1A C17 N2A 116.6(18) no
N1A C17 N3A 115.4(14) no
N2A C17 N3A 127.4(18) no
O1B N1B O2B 123(2) no
O1B N1B C17 119(2) no
O2B N1B C17 118(2) no
O3B N2B O4B 124(4) no
O3B N2B C17 115(2) no
O4B N2B C17 121(3) no
O5B N3B O6B 124(5) no
O5B N3B C17 120(4) no
O6B N3B C17 116(3) no
N1B C17 N2B 116.8(15) no
N1B C17 N3B 115(2) no
N2B C17 N3B 128(2) no

loop_
_geom_bond_atom_site_label_1
_geom_bond_atom_site_label_2
_geom_bond_site_symmetry_1
_geom_bond_site_symmetry_2
_geom_bond_distance
_geom_bond_publ_flag
N4 C1 . . 1.520(4) yes
N4 C5 . . 1.519(3) yes
N4 C9 . . 1.526(3) yes
N4 C13 . . 1.516(3) yes
C1 C2 . . 1.515(4) no
C2 C3 . . 1.507(4) no
C3 C4 . . 1.479(5) no
C5 C6 . . 1.518(4) no
C6 C7 . . 1.512(4) no
C7 C8 . . 1.522(5) no
C9 C10 . . 1.517(3) no
C10 C11 . . 1.520(4) no
C11 C12 . . 1.518(5) no
C13 C14 . . 1.518(4) no
C14 C15 . . 1.523(3) no
C15 C16 . . 1.516(4) no
C1 H1A . . .990 no
C1 H1B . . .990 no
C2 H2A . . .990 no
C2 H2B . . .990 no
C3 H3A . . .989 no
C3 H3B . . .990 no
C4 H4A . . .980 no
C4 H4B . . .980 no
C4 H4C . . .981 no
C5 H5A . . .990 no
C5 H5B . . .989 no
C6 H6A . . .990 no
C6 H6B . . .989 no
C7 H7A . . .991 no
C7 H7B . . .989 no
C8 H8A . . .979 no
C8 H8B . . .981 no
C8 H8C . . .980 no
C9 H9A . . .990 no
C9 H9B . . .990 no
C10 H10A . . .990 no
C10 H10B . . .990 no
C11 H11A . . .991 no
C11 H11B . . .989 no
C12 H12A . . .980 no
C12 H12B . . .980 no
C12 H12C . . .981 no
C13 H13A . . .990 no
C13 H13B . . .990 no
C14 H14A . . .990 no
C14 H14B . . .990 no
C15 H15A . . .990 no
C15 H15B . . .990 no
C16 H16A . . .980 no
C16 H16B . . .981 no
C16 H16C . . .979 no
O1 N1 . . 1.21(2) yes
O2 N1 . . 1.20(2) yes
O3 N2 . . 1.25(2) yes
O4 N2 . . 1.229(17) yes
O5 N3 . . 1.231(17) yes
O6 N3 . . 1.259(19) yes
N1 C17 . . 1.454(10) yes
N2 C17 . . 1.390(19) yes
N3 C17 . . 1.372(18) yes
O1A N1A . . 1.22(5) no
O2A N1A . . 1.20(5) no
O3A N2A . . 1.26(5) no
O4A N2A . . 1.23(4) no
O5A N3A . . 1.25(3) no
O6A N3A . . 1.27(4) no
N1A C17 . . 1.457(19) no
N2A C17 . . 1.39(3) no
N3A C17 . . 1.38(3) no
O1B N1B . . 1.21(3) no
O2B N1B . . 1.21(4) no
O3B N2B . . 1.25(4) no
O4B N2B . . 1.24(3) no
O5B N3B . . 1.22(4) no
O6B N3B . . 1.27(6) no
N1B C17 . . 1.464(18) no
N2B C17 . . 1.38(4) no
N3B C17 . . 1.40(5) no

loop_
_geom_contact_atom_site_label_1
_geom_contact_atom_site_label_2
_geom_contact_distance
_geom_contact_site_symmetry_2
_geom_contact_publ_flag
O6 H5B 2.36 . no
O4B H9A 2.42 . no
O6A H1A 2.43 . no
O4 H9A 2.44 . no
O2B H5A 2.45 . no
O3B H13A 2.47 7_545 no
O5B H15A 2.47 . no
O6B H5B 2.47 . no
O6A H5B 2.48 . no
O2 H5A 2.50 . no
O4A H14A 2.51 . no
O3B H6B 2.54 7_545 no
O4A H13B 2.56 . no
O5A H9B 2.56 . no
O6 H3A 2.56 . no
O6A H3A 2.57 . no
O3 H6B 2.58 7_545 no
O4 H13B 2.58 . no
O6 H1A 2.62 . no
O2A H5A 2.63 . no
O1B H14B 2.64 . no
O1A H13A 2.68 7_545 no
O3B H4A 2.68 . no
O5B H12B 2.69 . no
O6B H3A 2.69 . no
O3 H4A 2.70 . no
O2B H1A 2.73 . no
O4A H9A 2.73 . no
O5 H9B 2.74 . no
O5A H8A 2.75 4_565 no
O4A H12B 2.76 . no
O5B H14A 2.76 . no
O5B H16B 2.76 . no
O4A H15A 2.78 . no
O5 H8A 2.78 4_565 no
O1A H16C 2.79 . no
O2A H15B 2.79 7_545 no
O5 H15A 2.80 . no
O3B H6A 2.80 7_545 no
O3A H6B 2.82 7_545 no
O3A H16C 2.82 . no
O4B H12C 2.82 . no
O4A H16B 2.84 . no
O5 H12B 2.84 . no
O4 H14A 2.85 . no
O1A H1B 2.85 7_545 no
O4B H13B 2.85 . no
O1 H12A 2.85 4_564 no
O3 H16C 2.85 . no
O4 H16B 2.86 . no
O5 H14A 2.86 . no
O6B H10A 2.86 . no
O1B H12A 2.88 4_564 no
O1B H7A 2.89 . no
O3B H16C 2.89 . no
O1A H3B 2.90 7_545 no
O6B H1A 2.90 . no
O4 H12B 2.91 . no
O2A H4A 2.91 . no
O6A H7A 2.91 . no
O2A H13A 2.92 7_545 no
O3A H4A 2.92 . no

loop_
_geom_torsion_atom_site_label_1
_geom_torsion_atom_site_label_2
_geom_torsion_atom_site_label_3
_geom_torsion_atom_site_label_4
_geom_torsion
_geom_torsion_publ_flag
C5 N4 C1 C2 -172.7(2) no
C9 N4 C1 C2 -53.4(3) no
C13 N4 C1 C2 66.4(3) no
C1 N4 C9 C10 -55.7(3) no
C5 N4 C9 C10 63.6(3) no
C1 N4 C5 C6 -69.6(3) no
C9 N4 C5 C6 169.2(2) no
C13 N4 C5 C6 49.4(3) no
C1 N4 C13 C14 176.1(2) no
C5 N4 C13 C14 57.0(3) no
C9 N4 C13 C14 -62.6(3) no
C13 N4 C9 C10 -175.1(2) no
N4 C1 C2 C3 -174.4(2) no
C1 C2 C3 C4 -173.5(3) no
N4 C5 C6 C7 173.4(2) no
C5 C6 C7 C8 176.5(2) no
N4 C9 C10 C11 -174.9(2) no
C9 C10 C11 C12 -179.0(2) no
N4 C13 C14 C15 -176.8(2) no
C13 C14 C15 C16 -178.5(2) no
O1 N1 C17 N2 85.6(17) yes
O2 N1 C17 N2 -91.1(19) yes
O1 N1 C17 N3 -87.9(18) yes
O2 N1 C17 N3 95.4(18) yes
O3 N2 C17 N1 5(2) yes
O4 N2 C17 N1 -179.0(15) yes
O3 N2 C17 N3 177.6(15) yes
O4 N2 C17 N3 -6(3) yes
O5 N3 C17 N1 174.2(15) yes
O6 N3 C17 N1 -1.4(19) yes
O5 N3 C17 N2 2(2) yes
O6 N3 C17 N2 -174.1(14) yes
